data_2211213
loop_
_publ_author_name
'Zhong-Jun Gao'
'Reng-Zhou Shi'

_publ_section_title
<i>catena</i>-Poly[[(5-bromopyridine-3-carboxylato-\k^2^<i>O</i>,<i>O</i>')dibutyltin(IV)]-\m-5-bromopyridine-3-carboxylato-\k^2^<i>O</i>,<i>O</i>':\k<i>N</i>]
_journal_coeditor_code TK2080
_journal_issue 11
_journal_name_full 'Acta Crystallographica Section E'
_journal_page_first m2995
_journal_page_last m2996
_journal_paper_doi 10.1107/S1600536806042255
_journal_volume 62
_journal_year 2006
_chemical_formula_iupac '[Sn (C4 H9)2 (C6 H3 Br N O2)2]'
_chemical_formula_moiety 'C20 H24 Br2 N2 O4 Sn'
_chemical_formula_sum 'C20 H24 Br2 N2 O4 Sn'
_chemical_formula_weight 634.92
_chemical_name_systematic
;
catena-Poly[[(5-bromopyridine-3-carboxylato-\k^2^O,O')dibutyltin(IV)]-
\m-5-bromopyridine-3-carboxylato-\k^2^O,O':\kN]
;
_space_group_IT_number 2
_symmetry_cell_setting triclinic
_symmetry_space_group_name_Hall '-P 1'
_symmetry_space_group_name_H-M 'P -1'
_atom_sites_solution_hydrogens geom
_atom_sites_solution_primary direct
_atom_sites_solution_secondary difmap
_audit_creation_method SHELXL-97
_cell_angle_alpha 76.001(4)
_cell_angle_beta 80.659(4)
_cell_angle_gamma 79.932(4)
_cell_formula_units_Z 2
_cell_length_a 8.068(2)
_cell_length_b 10.044(3)
_cell_length_c 15.158(4)
_cell_measurement_reflns_used 2410
_cell_measurement_temperature 293(2)
_cell_measurement_theta_max 26.9
_cell_measurement_theta_min 2.8
_cell_volume 1164.2(5)
_computing_cell_refinement SMART
_computing_data_collection 'SMART (Siemens, 1996)'
_computing_data_reduction 'SAINT (Siemens, 1996)'
_computing_molecular_graphics 'SHELXTL (Sheldrick, 1997b)'
_computing_publication_material SHELXTL
_computing_structure_refinement 'SHELXL97 (Sheldrick, 1997a)'
_computing_structure_solution 'SHELXS97 (Sheldrick, 1997a)'
_diffrn_ambient_temperature 293(2)
_diffrn_measured_fraction_theta_full 0.988
_diffrn_measured_fraction_theta_max 0.988
_diffrn_measurement_device_type 'Bruker SMART CCD area-detector'
_diffrn_measurement_method '\f and \w'
_diffrn_radiation_monochromator graphite
_diffrn_radiation_source 'fine-focus sealed tube'
_diffrn_radiation_type MoK\a
_diffrn_radiation_wavelength 0.71073
_diffrn_reflns_av_R_equivalents 0.0228
_diffrn_reflns_av_sigmaI/netI 0.0449
_diffrn_reflns_limit_h_max 9
_diffrn_reflns_limit_h_min -9
_diffrn_reflns_limit_k_max 9
_diffrn_reflns_limit_k_min -11
_diffrn_reflns_limit_l_max 17
_diffrn_reflns_limit_l_min -18
_diffrn_reflns_number 6141
_diffrn_reflns_theta_full 25.0
_diffrn_reflns_theta_max 25.0
_diffrn_reflns_theta_min 2.11
_diffrn_standards_decay_% '< 1'
_diffrn_standards_interval_count 0
_diffrn_standards_number 0
_exptl_absorpt_coefficient_mu 4.557
_exptl_absorpt_correction_T_max 0.494
_exptl_absorpt_correction_T_min 0.283
_exptl_absorpt_correction_type multi-scan
_exptl_absorpt_process_details '(SADABS; Sheldrick, 1996)'
_exptl_crystal_colour colorless
_exptl_crystal_density_diffrn 1.811
_exptl_crystal_density_method 'not measured'
_exptl_crystal_description block
_exptl_crystal_F_000 620
_exptl_crystal_size_max 0.37
_exptl_crystal_size_mid 0.29
_exptl_crystal_size_min 0.18
_refine_diff_density_max 0.82
_refine_diff_density_min -0.62
_refine_ls_extinction_method none
_refine_ls_goodness_of_fit_ref 1.00
_refine_ls_hydrogen_treatment constr
_refine_ls_matrix_type full
_refine_ls_number_parameters 262
_refine_ls_number_reflns 4051
_refine_ls_number_restraints 0
_refine_ls_restrained_S_all 1.00
_refine_ls_R_factor_all 0.050
_refine_ls_R_factor_gt 0.035
_refine_ls_shift/su_max 0.001
_refine_ls_shift/su_mean 0.000
_refine_ls_structure_factor_coef Fsqd
_refine_ls_weighting_details 'calc w=1/[\s^2^(Fo^2^)+(0.0476P)^2^] where P=(Fo^2^+2Fc^2^)/3'
_refine_ls_weighting_scheme calc
_refine_ls_wR_factor_gt 0.083
_refine_ls_wR_factor_ref 0.091
_reflns_number_gt 3251
_reflns_number_total 4051
_reflns_threshold_expression I>2\s(I)
_cod_data_source_file tk2080.cif
_cod_data_source_block I
_cod_depositor_comments
;
The following automatic conversions were performed:
'_symmetry_cell_setting' value 'Triclinic' changed to 'triclinic'
according to '/home/saulius/struct/CIF-dictionaries/cif_core.dic'
dictionary named 'cif_core.dic' version 2.4.1 from 2010-06-29.

Automatic conversion script
Id: cif_fix_enum 1527 2010-12-29 10:47:43Z saulius 

The following automatic conversions were performed:

'_symmetry_cell_setting' value 'Triclinic' changed to 'triclinic'
according to /home/saulius/struct/CIF-dictionaries/cif_core.dic
dictionary named 'cif_core.dic' version 2.4.1 from 2010-06-29.

Automatic conversion script
Id: cif_fix_values 1715 2011-07-08 13:25:40Z adriana 
;
_cod_original_cell_volume 1164.2(6)
_cod_database_code 2211213
_cod_database_fobs_code 2211213

loop_
_symmetry_equiv_pos_as_xyz
'x, y, z'
'-x, -y, -z'

loop_
_atom_site_type_symbol
_atom_site_label
_atom_site_fract_x
_atom_site_fract_y
_atom_site_fract_z
_atom_site_U_iso_or_equiv
_atom_site_adp_type
_atom_site_calc_flag
_atom_site_refinement_flags
_atom_site_occupancy
Sn Sn1 0.64737(4) 0.10972(3) 0.71872(2) 0.03436(12) Uani d . 1
Br Br1 -0.12033(7) 0.69213(5) 0.57549(4) 0.05397(17) Uani d . 1
Br Br2 1.27152(10) -0.55668(8) 0.89918(5) 0.1041(3) Uani d . 1
N N1 -0.1273(4) 0.2762(4) 0.6782(3) 0.0389(9) Uani d . 1
N N2 0.7715(8) -0.5315(5) 0.8677(4) 0.0823(17) Uani d . 1
O O1 0.3735(3) 0.1229(3) 0.7095(2) 0.0424(8) Uani d . 1
O O2 0.4536(4) 0.3301(3) 0.6633(2) 0.0443(8) Uani d . 1
O O3 0.6253(4) -0.1108(3) 0.7785(2) 0.0455(8) Uani d . 1
O O4 0.8865(4) -0.0655(3) 0.7620(2) 0.0436(8) Uani d . 1
C C1 0.3418(5) 0.2524(5) 0.6808(3) 0.0388(11) Uani d . 1
C C2 0.0359(5) 0.2278(4) 0.6891(3) 0.0387(11) Uani d . 1
H H2 0.0661 0.1334 0.7117 0.046 Uiso calc R 1
C C3 0.1609(5) 0.3131(4) 0.6679(3) 0.0336(10) Uani d . 1
C C4 0.1167(6) 0.4525(5) 0.6350(3) 0.0387(11) Uani d . 1
H H4 0.1978 0.5124 0.6208 0.046 Uiso calc R 1
C C5 -0.0513(5) 0.5022(4) 0.6232(3) 0.0371(10) Uani d . 1
C C6 -0.1694(6) 0.4114(5) 0.6456(3) 0.0434(12) Uani d . 1
H H6 -0.2820 0.4458 0.6377 0.052 Uiso calc R 1
C C7 0.7817(6) -0.1498(4) 0.7855(3) 0.0387(11) Uani d . 1
C C8 0.7265(8) -0.3950(5) 0.8379(4) 0.0628(16) Uani d . 1
H H8 0.6150 -0.3628 0.8265 0.075 Uiso calc R 1
C C9 0.8381(6) -0.2998(5) 0.8232(3) 0.0423(11) Uani d . 1
C C10 1.0036(6) -0.3453(5) 0.8409(3) 0.0465(12) Uani d . 1
H H10 1.0816 -0.2835 0.8312 0.056 Uiso calc R 1
C C11 1.0488(8) -0.4845(6) 0.8734(4) 0.0594(15) Uani d . 1
C C12 0.9317(10) -0.5730(6) 0.8854(4) 0.0762(19) Uani d . 1
H H12 0.9655 -0.6671 0.9070 0.091 Uiso calc R 1
C C13 0.7249(6) 0.0767(5) 0.5837(3) 0.0539(13) Uani d . 1
H H13A 0.8472 0.0731 0.5721 0.065 Uiso calc R 1
H H13B 0.7004 -0.0144 0.5836 0.065 Uiso calc R 1
C C14 0.6528(7) 0.1760(6) 0.5041(4) 0.0594(14) Uani d . 1
H H14A 0.6864 0.2660 0.4988 0.071 Uiso calc R 1
H H14B 0.5299 0.1860 0.5159 0.071 Uiso calc R 1
C C15 0.7095(8) 0.1312(7) 0.4136(4) 0.0750(18) Uani d . 1
H H15A 0.8323 0.1212 0.4017 0.090 Uiso calc R 1
H H15B 0.6757 0.0413 0.4188 0.090 Uiso calc R 1
C C16 0.6374(9) 0.2307(8) 0.3346(4) 0.091(2) Uani d . 1
H H16A 0.5158 0.2396 0.3452 0.137 Uiso calc R 1
H H16B 0.6773 0.1972 0.2797 0.137 Uiso calc R 1
H H16C 0.6726 0.3194 0.3280 0.137 Uiso calc R 1
C C17 0.6013(5) 0.1683(4) 0.8466(3) 0.0402(11) Uani d . 1
H H17A 0.6032 0.2674 0.8350 0.048 Uiso calc R 1
H H17B 0.4874 0.1518 0.8740 0.048 Uiso calc R 1
C C18 0.7226(6) 0.0967(5) 0.9171(3) 0.0459(12) Uani d . 1
H H18A 0.7277 -0.0029 0.9269 0.055 Uiso calc R 1
H H18B 0.8356 0.1197 0.8933 0.055 Uiso calc R 1
C C19 0.6674(7) 0.1397(6) 1.0081(3) 0.0574(14) Uani d . 1
H H19A 0.6607 0.2395 0.9980 0.069 Uiso calc R 1
H H19B 0.5550 0.1157 1.0322 0.069 Uiso calc R 1
C C20 0.7870(8) 0.0715(7) 1.0776(4) 0.0795(19) Uani d . 1
H H20A 0.7930 -0.0274 1.0885 0.119 Uiso calc R 1
H H20B 0.7466 0.1012 1.1339 0.119 Uiso calc R 1
H H20C 0.8979 0.0970 1.0549 0.119 Uiso calc R 1

loop_
_atom_site_aniso_label
_atom_site_aniso_U_11
_atom_site_aniso_U_22
_atom_site_aniso_U_33
_atom_site_aniso_U_12
_atom_site_aniso_U_13
_atom_site_aniso_U_23
Sn1 0.02618(17) 0.03606(19) 0.0399(2) -0.00378(12) -0.00617(13) -0.00564(13)
Br1 0.0561(3) 0.0395(3) 0.0597(4) 0.0033(2) -0.0096(3) -0.0039(2)
Br2 0.0906(5) 0.0988(6) 0.0891(6) 0.0541(4) -0.0101(4) -0.0047(4)
N1 0.029(2) 0.037(2) 0.049(2) -0.0043(16) -0.0075(17) -0.0051(17)
N2 0.120(5) 0.040(3) 0.088(4) -0.027(3) -0.031(4) 0.004(3)
O1 0.0271(16) 0.0404(19) 0.057(2) -0.0028(13) -0.0102(14) -0.0045(15)
O2 0.0292(17) 0.0494(19) 0.053(2) -0.0095(15) -0.0044(14) -0.0063(15)
O3 0.0351(18) 0.0362(17) 0.061(2) -0.0046(14) -0.0061(16) -0.0035(15)
O4 0.0389(18) 0.0340(17) 0.055(2) -0.0044(14) -0.0055(15) -0.0053(14)
C1 0.030(2) 0.049(3) 0.035(3) -0.006(2) -0.0030(19) -0.008(2)
C2 0.033(3) 0.040(3) 0.041(3) -0.003(2) -0.006(2) -0.005(2)
C3 0.030(2) 0.039(2) 0.030(2) -0.0040(19) -0.0049(18) -0.0030(18)
C4 0.033(2) 0.047(3) 0.038(3) -0.012(2) 0.000(2) -0.012(2)
C5 0.034(2) 0.038(2) 0.038(3) -0.001(2) -0.007(2) -0.0069(19)
C6 0.026(2) 0.050(3) 0.052(3) 0.002(2) -0.007(2) -0.010(2)
C7 0.044(3) 0.036(2) 0.038(3) -0.004(2) -0.008(2) -0.0106(19)
C8 0.083(4) 0.049(3) 0.062(4) -0.019(3) -0.028(3) -0.003(3)
C9 0.052(3) 0.036(3) 0.039(3) -0.005(2) -0.009(2) -0.009(2)
C10 0.056(3) 0.036(3) 0.042(3) 0.008(2) -0.001(2) -0.011(2)
C11 0.077(4) 0.052(3) 0.040(3) 0.015(3) -0.005(3) -0.012(2)
C12 0.125(6) 0.037(3) 0.058(4) 0.005(4) -0.020(4) 0.000(3)
C13 0.049(3) 0.063(3) 0.051(3) -0.005(3) 0.000(2) -0.020(3)
C14 0.057(3) 0.074(4) 0.048(3) -0.008(3) -0.005(3) -0.018(3)
C15 0.068(4) 0.110(5) 0.054(4) -0.022(4) 0.002(3) -0.032(3)
C16 0.088(5) 0.143(6) 0.052(4) -0.042(5) -0.004(4) -0.026(4)
C17 0.035(2) 0.041(3) 0.044(3) -0.003(2) 0.000(2) -0.013(2)
C18 0.038(3) 0.054(3) 0.046(3) -0.004(2) -0.007(2) -0.012(2)
C19 0.054(3) 0.076(4) 0.045(3) -0.015(3) -0.002(3) -0.017(3)
C20 0.084(5) 0.115(5) 0.044(4) -0.031(4) -0.014(3) -0.009(3)

loop_
_atom_type_symbol
_atom_type_description
_atom_type_scat_dispersion_real
_atom_type_scat_dispersion_imag
_atom_type_scat_source
C C 0.0033 0.0016 'International Tables Vol C Tables 4.2.6.8 and 6.1.1.4'
H H 0.0000 0.0000 'International Tables Vol C Tables 4.2.6.8 and 6.1.1.4'
O O 0.0106 0.0060 'International Tables Vol C Tables 4.2.6.8 and 6.1.1.4'
Sn Sn -0.6537 1.4246 'International Tables Vol C Tables 4.2.6.8 and 6.1.1.4'
N N 0.0061 0.0033 'International Tables Vol C Tables 4.2.6.8 and 6.1.1.4'
Br Br -0.2901 2.4595 'International Tables Vol C Tables 4.2.6.8 and 6.1.1.4'

loop_
_geom_angle_atom_site_label_1
_geom_angle_atom_site_label_2
_geom_angle_atom_site_label_3
_geom_angle_site_symmetry_3
_geom_angle
_geom_angle_publ_flag
C13 Sn1 O1 . 94.01(16) y
C13 Sn1 O2 . 92.70(15) y
C13 Sn1 O3 . 93.56(16) y
C13 Sn1 O4 . 85.72(15) y
C17 Sn1 O1 . 93.09(14) y
C17 Sn1 O2 . 85.41(14) y
C17 Sn1 O3 . 94.58(15) y
C17 Sn1 O4 . 93.71(14) y
C17 Sn1 C13 . 169.80(18) y
O1 Sn1 O2 . 54.98(10) y
O1 Sn1 O3 . 82.86(11) y
O1 Sn1 O4 . 138.91(10) y
O2 Sn1 O3 . 137.70(10) y
O2 Sn1 O4 . 166.07(9) y
O3 Sn1 O4 . 56.22(10) y
C13 Sn1 N1 1_655 85.08(16) y
C17 Sn1 N1 1_655 84.73(15) y
O1 Sn1 N1 1_655 137.34(11) y
O2 Sn1 N1 1_655 82.41(10) y
O3 Sn1 N1 1_655 139.80(11) y
O4 Sn1 N1 1_655 83.66(11) y
C6 N1 C2 . 118.3(4) ?
C2 N1 Sn1 1_455 120.6(3) y
C6 N1 Sn1 1_455 121.1(3) y
C12 N2 C8 . 116.5(5) ?
C1 O1 Sn1 . 98.1(2) ?
C1 O2 Sn1 . 84.2(3) ?
C7 O3 Sn1 . 96.2(3) ?
C7 O4 Sn1 . 86.3(3) ?
O2 C1 O1 . 122.7(4) ?
O2 C1 C3 . 119.8(4) ?
O1 C1 C3 . 117.5(4) ?
N1 C2 C3 . 122.6(4) ?
N1 C2 H2 . 118.7 ?
C3 C2 H2 . 118.7 ?
C4 C3 C2 . 118.8(4) ?
C4 C3 C1 . 121.1(4) ?
C2 C3 C1 . 120.0(4) ?
C3 C4 C5 . 118.6(4) ?
C3 C4 H4 . 120.7 ?
C5 C4 H4 . 120.7 ?
C6 C5 C4 . 119.6(4) ?
C6 C5 Br1 . 119.6(3) ?
C4 C5 Br1 . 120.8(3) ?
N1 C6 C5 . 122.1(4) ?
N1 C6 H6 . 118.9 ?
C5 C6 H6 . 118.9 ?
O4 C7 O3 . 121.3(4) ?
O4 C7 C9 . 120.6(4) ?
O3 C7 C9 . 118.1(4) ?
N2 C8 C9 . 123.1(5) ?
N2 C8 H8 . 118.5 ?
C9 C8 H8 . 118.5 ?
C8 C9 C10 . 119.4(4) ?
C8 C9 C7 . 120.3(4) ?
C10 C9 C7 . 120.3(4) ?
C11 C10 C9 . 117.7(5) ?
C11 C10 H10 . 121.2 ?
C9 C10 H10 . 121.2 ?
C12 C11 C10 . 119.7(6) ?
C12 C11 Br2 . 119.4(4) ?
C10 C11 Br2 . 120.9(5) ?
N2 C12 C11 . 123.7(5) ?
N2 C12 H12 . 118.2 ?
C11 C12 H12 . 118.2 ?
C14 C13 Sn1 . 120.1(4) ?
C14 C13 H13A . 107.3 ?
Sn1 C13 H13A . 107.3 ?
C14 C13 H13B . 107.3 ?
Sn1 C13 H13B . 107.3 ?
H13A C13 H13B . 106.9 ?
C13 C14 C15 . 113.6(5) ?
C13 C14 H14A . 108.8 ?
C15 C14 H14A . 108.9 ?
C13 C14 H14B . 108.9 ?
C15 C14 H14B . 108.9 ?
H14A C14 H14B . 107.7 ?
C16 C15 C14 . 113.2(6) ?
C16 C15 H15A . 108.9 ?
C14 C15 H15A . 108.9 ?
C16 C15 H15B . 108.9 ?
C14 C15 H15B . 108.9 ?
H15A C15 H15B . 107.7 ?
C15 C16 H16A . 109.5 ?
C15 C16 H16B . 109.5 ?
H16A C16 H16B . 109.5 ?
C15 C16 H16C . 109.5 ?
H16A C16 H16C . 109.5 ?
H16B C16 H16C . 109.5 ?
C18 C17 Sn1 . 117.4(3) ?
C18 C17 H17A . 107.9 ?
Sn1 C17 H17A . 107.9 ?
C18 C17 H17B . 107.9 ?
Sn1 C17 H17B . 107.9 ?
H17A C17 H17B . 107.2 ?
C19 C18 C17 . 112.1(4) ?
C19 C18 H18A . 109.2 ?
C17 C18 H18A . 109.2 ?
C19 C18 H18B . 109.2 ?
C17 C18 H18B . 109.2 ?
H18A C18 H18B . 107.9 ?
C20 C19 C18 . 112.6(5) ?
C20 C19 H19A . 109.1 ?
C18 C19 H19A . 109.1 ?
C20 C19 H19B . 109.1 ?
C18 C19 H19B . 109.1 ?
H19A C19 H19B . 107.8 ?
C19 C20 H20A . 109.5 ?
C19 C20 H20B . 109.5 ?
H20A C20 H20B . 109.5 ?
C19 C20 H20C . 109.5 ?
H20A C20 H20C . 109.5 ?
H20B C20 H20C . 109.5 ?

loop_
_geom_bond_atom_site_label_1
_geom_bond_atom_site_label_2
_geom_bond_site_symmetry_2
_geom_bond_distance
_geom_bond_publ_flag
Sn1 C13 . 2.128(5) y
Sn1 C17 . 2.117(5) y
Sn1 O1 . 2.215(3) y
Sn1 O2 . 2.523(3) y
Sn1 O3 . 2.207(3) y
Sn1 O4 . 2.432(3) y
Sn1 N1 1_655 2.585(3) y
Br1 C5 . 1.888(4) ?
Br2 C11 . 1.882(6) ?
N1 C6 . 1.331(5) ?
N1 C2 . 1.343(5) ?
N1 Sn1 1_455 2.585(3) n
N2 C12 . 1.336(8) ?
N2 C8 . 1.340(6) ?
O1 C1 . 1.262(5) ?
O2 C1 . 1.250(5) ?
O3 C7 . 1.268(5) ?
O4 C7 . 1.251(5) ?
C1 C3 . 1.504(6) ?
C2 C3 . 1.385(6) ?
C2 H2 . 0.9300 ?
C3 C4 . 1.372(6) ?
C4 C5 . 1.384(6) ?
C4 H4 . 0.9300 ?
C5 C6 . 1.379(6) ?
C6 H6 . 0.9300 ?
C7 C9 . 1.495(6) ?
C8 C9 . 1.380(7) ?
C8 H8 . 0.9300 ?
C9 C10 . 1.381(6) ?
C10 C11 . 1.371(6) ?
C10 H10 . 0.9300 ?
C11 C12 . 1.369(9) ?
C12 H12 . 0.9300 ?
C13 C14 . 1.493(7) ?
C13 H13A . 0.9700 ?
C13 H13B . 0.9700 ?
C14 C15 . 1.523(7) ?
C14 H14A . 0.9700 ?
C14 H14B . 0.9700 ?
C15 C16 . 1.487(8) ?
C15 H15A . 0.9700 ?
C15 H15B . 0.9700 ?
C16 H16A . 0.9600 ?
C16 H16B . 0.9600 ?
C16 H16C . 0.9600 ?
C17 C18 . 1.530(6) ?
C17 H17A . 0.9700 ?
C17 H17B . 0.9700 ?
C18 C19 . 1.518(7) ?
C18 H18A . 0.9700 ?
C18 H18B . 0.9700 ?
C19 C20 . 1.504(7) ?
C19 H19A . 0.9700 ?
C19 H19B . 0.9700 ?
C20 H20A . 0.9600 ?
C20 H20B . 0.9600 ?
C20 H20C . 0.9600 ?
